data_7048276
loop_
_publ_author_name
'Petzold, Holm'
'H\"orner, Gerald'
'Schnaubelt, Linda'
'R\"uffer, Tobias'

_publ_section_title
;
 Slow spin crossover in bis-meridional Fe<sup>2+</sup> complexes through
 spin-state auto-adaptive N6/N8 coordination.
;
_journal_issue 48
_journal_name_full 'Dalton transactions (Cambridge, England : 2003)'
_journal_page_first 17257
_journal_page_last 17265
_journal_paper_doi 10.1039/c8dt03652g
_journal_volume 47
_journal_year 2018
_chemical_formula_moiety 'C36 H26 Fe N10, 2(Cl O4), C3 H6 O'
_chemical_formula_sum 'C39 H32 Cl2 Fe N10 O9'
_chemical_formula_weight 911.49
_space_group_crystal_system monoclinic
_space_group_IT_number 7
_space_group_name_Hall 'P -2yac'
_space_group_name_H-M_alt 'P 1 n 1'
_symmetry_space_group_name_Hall 'P -2yac'
_symmetry_space_group_name_H-M 'P 1 n 1'
_atom_sites_solution_hydrogens geom
_audit_creation_method SHELXL-2013
_audit_update_record
;
2018-08-07 deposited with the CCDC.
2018-11-22 downloaded from the CCDC.
;
_cell_angle_alpha 90
_cell_angle_beta 90.118(7)
_cell_angle_gamma 90
_cell_formula_units_Z 4
_cell_length_a 12.8712(8)
_cell_length_b 23.363(3)
_cell_length_c 12.9312(10)
_cell_measurement_reflns_used 6518
_cell_measurement_temperature 110
_cell_measurement_theta_max 27.9810
_cell_measurement_theta_min 3.6320
_cell_volume 3888.5(6)
_computing_cell_refinement
;
CrysAlisPro, Agilent Technologies,
Version 1.171.37.35 (release 13-08-2014 CrysAlis171 .NET)
(compiled Aug 13 2014,18:06:01)
;
_computing_data_collection
;
CrysAlisPro, Agilent Technologies,
Version 1.171.37.35 (release 13-08-2014 CrysAlis171 .NET)
(compiled Aug 13 2014,18:06:01)
;
_computing_data_reduction
;
CrysAlisPro, Agilent Technologies,
Version 1.171.37.35 (release 13-08-2014 CrysAlis171 .NET)
(compiled Aug 13 2014,18:06:01)
;
_computing_structure_refinement 'SHELXL-2013 (Sheldrick, 2013)'
_computing_structure_solution 'SHELXS-2013 (Sheldrick, 2013)'
_diffrn_ambient_temperature 110
_diffrn_measured_fraction_theta_full 0.998
_diffrn_measured_fraction_theta_max 0.998
_diffrn_measurement_device_type 'oxford gemini s'
_diffrn_measurement_method '\w scans'
_diffrn_radiation_type MoK\a
_diffrn_radiation_wavelength 0.71073
_diffrn_reflns_av_R_equivalents 0.0235
_diffrn_reflns_av_unetI/netI 0.0424
_diffrn_reflns_Laue_measured_fraction_full 0.998
_diffrn_reflns_Laue_measured_fraction_max 0.998
_diffrn_reflns_limit_h_max 15
_diffrn_reflns_limit_h_min -14
_diffrn_reflns_limit_k_max 27
_diffrn_reflns_limit_k_min -27
_diffrn_reflns_limit_l_max 15
_diffrn_reflns_limit_l_min -14
_diffrn_reflns_number 16355
_diffrn_reflns_point_group_measured_fraction_full 0.950
_diffrn_reflns_point_group_measured_fraction_max 0.950
_diffrn_reflns_theta_full 25.000
_diffrn_reflns_theta_max 25.000
_diffrn_reflns_theta_min 3.053
_exptl_absorpt_coefficient_mu 0.597
_exptl_absorpt_correction_T_max 1.00000
_exptl_absorpt_correction_T_min 0.89087
_exptl_absorpt_correction_type multi-scan
_exptl_absorpt_process_details
;
CrysAlisPro, Agilent Technologies,
Version 1.171.37.35 (release 13-08-2014 CrysAlis171 .NET)
(compiled Aug 13 2014,18:06:01)
Empirical absorption correction using spherical harmonics,
 implemented in SCALE3 ABSPACK scaling algorithm.
;
_exptl_crystal_colour red
_exptl_crystal_density_diffrn 1.557
_exptl_crystal_description block
_exptl_crystal_F_000 1872
_exptl_crystal_size_max 0.2
_exptl_crystal_size_mid 0.2
_exptl_crystal_size_min 0.1
_refine_diff_density_max 1.144
_refine_diff_density_min -0.390
_refine_diff_density_rms 0.070
_refine_ls_abs_structure_details
;
 Flack x determined using 3512 quotients [(I+)-(I-)]/[(I+)+(I-)]
 (Parsons and Flack (2004), Acta Cryst. A60, s61).
;
_refine_ls_abs_structure_Flack 0.015(8)
_refine_ls_extinction_method none
_refine_ls_goodness_of_fit_ref 1.026
_refine_ls_hydrogen_treatment constr
_refine_ls_matrix_type full
_refine_ls_number_parameters 1100
_refine_ls_number_reflns 10492
_refine_ls_number_restraints 1064
_refine_ls_restrained_S_all 1.048
_refine_ls_R_factor_all 0.0546
_refine_ls_R_factor_gt 0.0505
_refine_ls_shift/su_max 0.001
_refine_ls_shift/su_mean 0.000
_refine_ls_structure_factor_coef Fsqd
_refine_ls_weighting_details 'w=1/[\s^2^(Fo^2^)+(0.0657P)^2^+5.3125P] where P=(Fo^2^+2Fc^2^)/3'
_refine_ls_weighting_scheme calc
_refine_ls_wR_factor_gt 0.1235
_refine_ls_wR_factor_ref 0.1265
_reflns_Friedel_coverage 0.901
_reflns_Friedel_fraction_full 0.902
_reflns_Friedel_fraction_max 0.902
_reflns_number_gt 9877
_reflns_number_total 10492
_reflns_threshold_expression 'I > 2\s(I)'
_cod_data_source_file c8dt03652g2.cif
_cod_data_source_block shelx_CCDC2
_cod_depositor_comments 'Adding full bibliography for 7048274--7048276.cif.'
_cod_database_code 7048276
_shelx_space_group_comment
;
The symmetry employed for this shelxl refinement is uniquely defined
by the following loop, which should always be used as a source of
symmetry information in preference to the above space-group names.
They are only intended as comments.
;
_shelxl_version_number 2013-4

loop_
_space_group_symop_operation_xyz
'x, y, z'
'x+1/2, -y, z+1/2'

loop_
_atom_site_label
_atom_site_type_symbol
_atom_site_fract_x
_atom_site_fract_y
_atom_site_fract_z
_atom_site_U_iso_or_equiv
_atom_site_adp_type
_atom_site_occupancy
_atom_site_site_symmetry_order
_atom_site_calc_flag
_atom_site_refinement_flags_posn
_atom_site_refinement_flags_adp
C1 C 0.7405(7) 0.4956(4) 0.5442(8) 0.0262(19) Uani 1 1 d . U
H1 H 0.7447 0.5350 0.5537 0.031 Uiso 1 1 calc R U
C2 C 0.7711(7) 0.4736(4) 0.4507(7) 0.0286(19) Uani 1 1 d . U
H2 H 0.7985 0.4973 0.4000 0.034 Uiso 1 1 calc R U
C3 C 0.7605(8) 0.4158(4) 0.4332(8) 0.033(2) Uani 1 1 d . U
H3 H 0.7779 0.4002 0.3694 0.039 Uiso 1 1 calc R U
C4 C 0.7237(7) 0.3815(4) 0.5113(8) 0.0295(19) Uani 1 1 d . U
H4 H 0.7170 0.3423 0.5015 0.035 Uiso 1 1 calc R U
C5 C 0.6968(6) 0.4064(4) 0.6053(7) 0.0222(17) Uani 1 1 d . U
C6 C 0.6606(6) 0.3736(3) 0.6964(7) 0.0217(17) Uani 1 1 d . U
C7 C 0.6579(8) 0.3142(4) 0.7034(8) 0.032(2) Uani 1 1 d . U
H7 H 0.6788 0.2920 0.6476 0.038 Uiso 1 1 calc R U
C8 C 0.6242(8) 0.2882(4) 0.7931(8) 0.037(2) Uani 1 1 d . U
H8 H 0.6226 0.2485 0.7983 0.045 Uiso 1 1 calc R U
C9 C 0.5935(8) 0.3213(3) 0.8738(8) 0.031(2) Uani 1 1 d . U
H9 H 0.5704 0.3047 0.9349 0.037 Uiso 1 1 calc R U
C10 C 0.5972(6) 0.3803(3) 0.8630(7) 0.0231(17) Uani 1 1 d . U
C11 C 0.5149(7) 0.4091(4) 1.0302(8) 0.0283(19) Uani 1 1 d . U
H11 H 0.5004 0.3733 1.0584 0.034 Uiso 1 1 calc R U
C12 C 0.4910(6) 0.4601(4) 1.0719(8) 0.0256(18) Uani 1 1 d . U
H12 H 0.4550 0.4668 1.1330 0.031 Uiso 1 1 calc R U
C13 C 0.5327(6) 0.5019(3) 1.0025(8) 0.0204(17) Uani 1 1 d . U
C14 C 0.5216(7) 0.5644(4) 1.0111(7) 0.0236(17) Uani 1 1 d . U
C15 C 0.4844(7) 0.5892(4) 1.1028(8) 0.031(2) Uani 1 1 d . U
H15 H 0.4708 0.5665 1.1603 0.037 Uiso 1 1 calc R U
C16 C 0.4680(8) 0.6473(4) 1.1070(8) 0.035(2) Uani 1 1 d . U
H16 H 0.4458 0.6647 1.1678 0.042 Uiso 1 1 calc R U
C17 C 0.4853(8) 0.6793(4) 1.0190(9) 0.036(2) Uani 1 1 d . U
H17 H 0.4691 0.7180 1.0175 0.043 Uiso 1 1 calc R U
C18 C 0.5268(9) 0.6529(4) 0.9340(9) 0.045(3) Uani 1 1 d . U
H18 H 0.5427 0.6753 0.8767 0.054 Uiso 1 1 calc R U
C19 C 0.8579(7) 0.4132(4) 0.8747(8) 0.035(2) Uani 1 1 d . U
H19 H 0.8093 0.3839 0.8798 0.042 Uiso 1 1 calc R U
C20 C 0.9614(8) 0.4011(5) 0.8974(8) 0.037(2) Uani 1 1 d . U
H20 H 0.9821 0.3640 0.9130 0.045 Uiso 1 1 calc R U
C21 C 1.0310(8) 0.4443(4) 0.8963(9) 0.040(2) Uani 1 1 d . U
H21 H 1.1002 0.4372 0.9126 0.048 Uiso 1 1 calc R U
C22 C 0.9998(7) 0.4988(4) 0.8711(9) 0.035(2) Uani 1 1 d . U
H22 H 1.0473 0.5288 0.8710 0.042 Uiso 1 1 calc R U
C23 C 0.8969(7) 0.5084(4) 0.8459(7) 0.0260(18) Uani 1 1 d . U
C24 C 0.8579(7) 0.5647(4) 0.8075(8) 0.032(2) Uani 1 1 d . U
C25 C 0.9165(8) 0.6140(4) 0.8002(10) 0.043(3) Uani 1 1 d . U
H25 H 0.9850 0.6125 0.8231 0.052 Uiso 1 1 calc R U
C26 C 0.8796(13) 0.6661(7) 0.7603(13) 0.082(4) Uani 1 1 d . U
H26 H 0.9173 0.7001 0.7616 0.099 Uiso 1 1 calc R U
C27 C 0.7965(12) 0.6619(6) 0.7256(10) 0.068(3) Uani 1 1 d . U
H27 H 0.7703 0.6930 0.6890 0.082 Uiso 1 1 calc R U
C28 C 0.7362(8) 0.6160(3) 0.7343(7) 0.0279(18) Uani 1 1 d . U
C29 C 0.5582(11) 0.6586(6) 0.6606(10) 0.063(3) Uani 1 1 d . U
H29 H 0.5747 0.6968 0.6488 0.075 Uiso 1 1 calc R U
C30 C 0.4574(9) 0.6365(5) 0.6441(8) 0.046(3) Uani 1 1 d . U
H30 H 0.3965 0.6542 0.6222 0.056 Uiso 1 1 calc R U
C31 C 0.4781(8) 0.5792(5) 0.6714(8) 0.044(2) Uani 1 1 d . U
C32 C 0.4091(7) 0.5302(5) 0.6807(8) 0.040(2) Uani 1 1 d . U
C33 C 0.3050(8) 0.5343(5) 0.6547(9) 0.045(2) Uani 1 1 d . U
H33 H 0.2781 0.5673 0.6246 0.053 Uiso 1 1 calc R U
C34 C 0.2415(9) 0.4868(5) 0.6756(9) 0.047(3) Uani 1 1 d . U
H34 H 0.1702 0.4889 0.6644 0.056 Uiso 1 1 calc R U
C35 C 0.2844(8) 0.4381(5) 0.7119(9) 0.045(3) Uani 1 1 d . U
H35 H 0.2435 0.4061 0.7246 0.054 Uiso 1 1 calc R U
C36 C 0.3909(8) 0.4367(5) 0.7301(8) 0.045(2) Uani 1 1 d . U
H36 H 0.4201 0.4027 0.7535 0.054 Uiso 1 1 calc R U
C37 C 0.3955(8) -0.0478(5) 0.2939(9) 0.045(2) Uani 1 1 d . U
H37 H 0.4265 -0.0807 0.2679 0.054 Uiso 1 1 calc R U
C38 C 0.2885(9) -0.0505(6) 0.3192(10) 0.058(3) Uani 1 1 d . U
H38 H 0.2487 -0.0831 0.3073 0.070 Uiso 1 1 calc R U
C39 C 0.2481(11) -0.0023(6) 0.3620(11) 0.064(3) Uani 1 1 d . U
H39 H 0.1793 -0.0020 0.3838 0.077 Uiso 1 1 calc R U
C40 C 0.3078(10) 0.0459(6) 0.3735(11) 0.060(3) Uani 1 1 d . U
H40 H 0.2791 0.0794 0.3999 0.072 Uiso 1 1 calc R U
C41 C 0.4099(9) 0.0441(5) 0.3456(9) 0.045(2) Uani 1 1 d . U
C42 C 0.4799(8) 0.0955(5) 0.3509(8) 0.041(2) Uani 1 1 d . U
C43 C 0.4477(9) 0.1492(5) 0.3845(9) 0.049(3) Uani 1 1 d . U
H43 H 0.3795 0.1557 0.4049 0.059 Uiso 1 1 calc R U
C44 C 0.5232(9) 0.1938(4) 0.3866(7) 0.046(2) Uani 1 1 d . U
H44 H 0.5045 0.2297 0.4113 0.055 Uiso 1 1 calc R U
C45 C 0.6241(9) 0.1847(4) 0.3524(7) 0.038(2) Uani 1 1 d . U
H45 H 0.6744 0.2133 0.3536 0.045 Uiso 1 1 calc R U
C46 C 0.6446(9) 0.1297(4) 0.3162(8) 0.038(2) Uani 1 1 d . U
C47 C 0.8331(8) 0.1451(4) 0.2640(8) 0.040(2) Uani 1 1 d . U
H47 H 0.8453 0.1825 0.2853 0.048 Uiso 1 1 calc R U
C48 C 0.9015(7) 0.1121(4) 0.2202(9) 0.035(2) Uani 1 1 d . U
H48 H 0.9699 0.1210 0.2037 0.041 Uiso 1 1 calc R U
C49 C 0.8489(6) 0.0591(4) 0.2027(7) 0.0250(18) Uani 1 1 d . U
C50 C 0.8877(7) 0.0049(4) 0.1671(8) 0.030(2) Uani 1 1 d . U
C51 C 0.9926(7) -0.0045(4) 0.1439(9) 0.035(2) Uani 1 1 d . U
H51 H 1.0385 0.0262 0.1420 0.042 Uiso 1 1 calc R U
C52 C 1.0273(8) -0.0578(4) 0.1244(9) 0.038(2) Uani 1 1 d . U
H52 H 1.0973 -0.0640 0.1109 0.045 Uiso 1 1 calc R U
C53 C 0.9577(8) -0.1039(4) 0.1243(8) 0.036(2) Uani 1 1 d . U
H53 H 0.9794 -0.1412 0.1109 0.043 Uiso 1 1 calc R U
C54 C 0.8539(7) -0.0909(4) 0.1456(8) 0.032(2) Uani 1 1 d . U
H54 H 0.8066 -0.1210 0.1460 0.039 Uiso 1 1 calc R U
C55 C 0.7265(7) -0.0008(4) 0.4729(8) 0.0254(19) Uani 1 1 d . U
H55 H 0.7325 0.0385 0.4635 0.031 Uiso 1 1 calc R U
C56 C 0.7572(7) -0.0245(4) 0.5677(7) 0.029(2) Uani 1 1 d . U
H56 H 0.7835 -0.0014 0.6201 0.035 Uiso 1 1 calc R U
C57 C 0.7478(7) -0.0827(4) 0.5821(8) 0.032(2) Uani 1 1 d . U
H57 H 0.7677 -0.0991 0.6446 0.038 Uiso 1 1 calc R U
C58 C 0.7089(7) -0.1166(4) 0.5036(8) 0.031(2) Uani 1 1 d . U
H58 H 0.7001 -0.1558 0.5127 0.037 Uiso 1 1 calc R U
C59 C 0.6829(7) -0.0898(4) 0.4090(7) 0.0268(18) Uani 1 1 d . U
C60 C 0.6473(7) -0.1230(4) 0.3181(8) 0.0253(18) Uani 1 1 d . U
C61 C 0.6477(7) -0.1815(4) 0.3123(10) 0.038(2) Uani 1 1 d . U
H61 H 0.6685 -0.2036 0.3684 0.045 Uiso 1 1 calc R U
C62 C 0.6160(10) -0.2073(4) 0.2193(10) 0.048(3) Uani 1 1 d . U
H62 H 0.6151 -0.2470 0.2140 0.057 Uiso 1 1 calc R U
C63 C 0.5856(9) -0.1737(4) 0.1345(10) 0.047(3) Uani 1 1 d . U
H63 H 0.5664 -0.1896 0.0713 0.056 Uiso 1 1 calc R U
C64 C 0.5861(6) -0.1150(3) 0.1518(8) 0.0249(18) Uani 1 1 d . U
C65 C 0.5054(7) -0.0857(4) -0.0172(7) 0.0268(19) Uani 1 1 d . U
H65 H 0.4908 -0.1213 -0.0458 0.032 Uiso 1 1 calc R U
C66 C 0.4825(6) -0.0345(4) -0.0592(7) 0.0254(18) Uani 1 1 d . U
H66 H 0.4500 -0.0279 -0.1224 0.031 Uiso 1 1 calc R U
C67 C 0.5176(6) 0.0071(4) 0.0121(8) 0.0226(18) Uani 1 1 d . U
C68 C 0.5073(6) 0.0696(4) 0.0055(7) 0.0243(17) Uani 1 1 d . U
C69 C 0.4741(7) 0.0952(4) -0.0849(8) 0.033(2) Uani 1 1 d . U
H69 H 0.4646 0.0736 -0.1446 0.040 Uiso 1 1 calc R U
C70 C 0.4549(7) 0.1536(4) -0.0850(8) 0.034(2) Uani 1 1 d . U
H70 H 0.4302 0.1715 -0.1445 0.041 Uiso 1 1 calc R U
C71 C 0.4725(9) 0.1849(4) 0.0032(9) 0.042(2) Uani 1 1 d . U
H71 H 0.4601 0.2241 0.0054 0.050 Uiso 1 1 calc R U
C72 C 0.5100(9) 0.1553(4) 0.0898(9) 0.044(3) Uani 1 1 d . U
H72 H 0.5255 0.1763 0.1490 0.053 Uiso 1 1 calc R U
C73 C 0.8910(13) -0.2578(6) 0.1149(14) 0.076(4) Uani 1 1 d . U
H73A H 0.9620 -0.2479 0.1288 0.114 Uiso 1 1 calc R U
H73B H 0.8544 -0.2624 0.1789 0.114 Uiso 1 1 calc R U
H73C H 0.8589 -0.2280 0.0750 0.114 Uiso 1 1 calc R U
C74 C 0.8873(10) -0.3133(6) 0.0546(10) 0.054(3) Uani 1 1 d . U
C75 C 0.7814(10) -0.3343(6) 0.0258(11) 0.063(3) Uani 1 1 d . U
H75A H 0.7874 -0.3691 -0.0133 0.094 Uiso 1 1 calc R U
H75B H 0.7467 -0.3058 -0.0152 0.094 Uiso 1 1 calc R U
H75C H 0.7420 -0.3414 0.0874 0.094 Uiso 1 1 calc R U
C76 C 0.3982(14) 0.7595(7) 0.4265(17) 0.095(5) Uani 1 1 d . U
H76A H 0.4709 0.7540 0.4135 0.143 Uiso 1 1 calc R U
H76B H 0.3599 0.7546 0.3633 0.143 Uiso 1 1 calc R U
H76C H 0.3749 0.7320 0.4765 0.143 Uiso 1 1 calc R U
C77 C 0.3807(10) 0.8189(6) 0.4674(10) 0.055(3) Uani 1 1 d . U
C78 C 0.2710(10) 0.8316(6) 0.4893(13) 0.061(3) Uani 1 1 d . U
H78A H 0.2651 0.8697 0.5161 0.092 Uiso 1 1 calc R U
H78B H 0.2451 0.8048 0.5393 0.092 Uiso 1 1 calc R U
H78C H 0.2312 0.8284 0.4267 0.092 Uiso 1 1 calc R U
N1 N 0.7049(6) 0.4634(3) 0.6229(6) 0.0231(15) Uani 1 1 d . U
N2 N 0.6307(5) 0.4064(3) 0.7776(6) 0.0196(14) Uani 1 1 d . U
N3 N 0.5643(5) 0.4194(3) 0.9386(6) 0.0234(15) Uani 1 1 d . U
N4 N 0.5759(5) 0.4772(3) 0.9219(6) 0.0212(14) Uani 1 1 d . U
N5 N 0.5461(7) 0.5954(3) 0.9286(6) 0.0347(19) Uani 1 1 d . U
N6 N 0.8246(5) 0.4660(3) 0.8455(6) 0.0259(16) Uani 1 1 d . U
N7 N 0.7607(5) 0.5664(3) 0.7743(6) 0.0259(15) Uani 1 1 d . U
N8 N 0.6309(7) 0.6191(4) 0.6955(7) 0.043(2) Uani 1 1 d . U
N9 N 0.5768(6) 0.5697(4) 0.7012(7) 0.0412(19) Uani 1 1 d . U
N10 N 0.4533(7) 0.4816(4) 0.7157(7) 0.045(2) Uani 1 1 d . U
N11 N 0.4525(6) -0.0034(4) 0.3042(7) 0.0388(19) Uani 1 1 d . U
N12 N 0.5765(6) 0.0861(3) 0.3182(6) 0.0338(17) Uani 1 1 d . U
N13 N 0.7386(6) 0.1161(3) 0.2744(7) 0.0332(17) Uani 1 1 d . U
N14 N 0.7520(5) 0.0629(3) 0.2364(6) 0.0241(15) Uani 1 1 d . U
N15 N 0.8183(6) -0.0393(3) 0.1650(7) 0.0315(18) Uani 1 1 d . U
N16 N 0.6892(5) -0.0325(3) 0.3962(6) 0.0193(14) Uani 1 1 d . U
N17 N 0.6180(6) -0.0907(3) 0.2397(7) 0.0240(14) Uani 1 1 d . U
N18 N 0.5534(5) -0.0760(3) 0.0740(6) 0.0262(16) Uani 1 1 d . U
N19 N 0.5618(5) -0.0184(3) 0.0943(6) 0.0224(15) Uani 1 1 d . U
N20 N 0.5248(6) 0.0993(3) 0.0927(6) 0.0332(18) Uani 1 1 d . U
O1 O 0.9637(7) -0.3389(5) 0.0330(8) 0.073(3) Uani 1 1 d . U
O2 O 0.4514(7) 0.8520(5) 0.4790(8) 0.076(3) Uani 1 1 d . U
O3 O 0.1597(6) 0.6513(5) 0.7425(9) 0.088(3) Uani 1 1 d . U
O4 O 0.0783(7) 0.7187(3) 0.6427(8) 0.066(2) Uani 1 1 d . U
O5 O 0.2147(6) 0.6634(4) 0.5781(7) 0.057(2) Uani 1 1 d . U
O6 O 0.2498(8) 0.7334(5) 0.6938(10) 0.102(4) Uani 1 1 d . U
O7 O 0.8556(8) 0.6907(4) 0.3777(10) 0.093(3) Uani 1 1 d . U
O8 O 0.7627(7) 0.6258(3) 0.4741(8) 0.066(3) Uani 1 1 d . U
O9 O 0.6800(8) 0.6788(3) 0.3477(9) 0.078(3) Uani 1 1 d . U
O10 O 0.7427(9) 0.7258(4) 0.4943(7) 0.081(3) Uani 1 1 d . U
O11 O 0.1670(7) 0.8202(4) 0.1342(11) 0.095(4) Uani 1 1 d . U
O12 O 0.3314(12) 0.8179(5) 0.1977(12) 0.134(5) Uani 1 1 d . U
O13 O 0.2910(12) 0.7796(5) 0.0371(12) 0.123(4) Uani 1 1 d . U
O14 O 0.2838(8) 0.8797(4) 0.0614(11) 0.100(4) Uani 1 1 d . U
O15 O 0.7026(10) 0.8269(6) 0.9398(12) 0.110(4) Uani 1 1 d . U
O16 O 0.6491(8) 0.8605(5) 0.7930(12) 0.103(4) Uani 1 1 d . U
O17 O 0.5505(7) 0.7875(3) 0.8655(8) 0.067(3) Uani 1 1 d . U
O18 O 0.7263(12) 0.7646(7) 0.8397(16) 0.146(5) Uani 1 1 d . U
Cl1 Cl 0.1751(2) 0.69210(10) 0.6682(3) 0.0485(7) Uani 1 1 d . U
Cl2 Cl 0.76091(19) 0.67981(9) 0.4212(2) 0.0360(6) Uani 1 1 d . U
Cl3 Cl 0.27057(19) 0.82546(10) 0.1068(2) 0.0433(7) Uani 1 1 d . U
Cl4 Cl 0.6539(2) 0.80629(11) 0.8319(3) 0.0687(11) Uani 1 1 d . U
Fe1 Fe 0.64461(10) 0.49760(5) 0.77085(11) 0.0322(4) Uani 1 1 d . U
Fe2 Fe 0.62421(9) 0.00277(4) 0.24936(10) 0.0226(3) Uani 1 1 d . U

loop_
_atom_site_aniso_label
_atom_site_aniso_U_11
_atom_site_aniso_U_22
_atom_site_aniso_U_33
_atom_site_aniso_U_23
_atom_site_aniso_U_13
_atom_site_aniso_U_12
C1 0.027(5) 0.026(4) 0.025(4) 0.006(3) -0.006(4) -0.004(3)
C2 0.023(5) 0.041(4) 0.022(4) 0.005(3) 0.000(4) -0.004(3)
C3 0.029(5) 0.042(4) 0.027(4) -0.009(4) -0.005(4) 0.002(3)
C4 0.028(5) 0.032(4) 0.028(4) -0.009(3) -0.006(4) 0.000(3)
C5 0.017(4) 0.027(3) 0.023(4) -0.001(3) -0.003(3) -0.001(3)
C6 0.019(4) 0.020(3) 0.025(4) -0.002(3) 0.001(3) 0.004(3)
C7 0.047(6) 0.023(4) 0.025(4) 0.001(3) 0.000(4) 0.011(3)
C8 0.056(6) 0.022(4) 0.033(5) 0.000(3) 0.007(4) 0.003(4)
C9 0.040(5) 0.021(3) 0.033(5) 0.008(3) 0.000(4) -0.004(3)
C10 0.018(4) 0.023(3) 0.029(4) 0.006(3) 0.003(3) 0.004(3)
C11 0.022(4) 0.032(4) 0.031(5) 0.009(3) 0.004(4) 0.003(3)
C12 0.011(4) 0.039(4) 0.026(4) 0.001(3) 0.001(4) -0.002(3)
C13 0.010(4) 0.030(3) 0.021(4) -0.002(3) -0.004(3) 0.001(3)
C14 0.020(4) 0.033(4) 0.018(4) -0.004(3) 0.002(3) 0.000(3)
C15 0.036(5) 0.033(4) 0.023(4) -0.006(3) 0.002(4) 0.002(3)
C16 0.042(5) 0.036(4) 0.028(4) -0.011(3) 0.006(4) 0.000(3)
C17 0.039(6) 0.031(4) 0.037(5) -0.009(4) -0.004(4) 0.002(4)
C18 0.069(7) 0.033(4) 0.031(5) 0.000(4) 0.005(5) -0.004(4)
C19 0.029(4) 0.046(5) 0.030(6) 0.000(4) 0.001(4) -0.007(3)
C20 0.037(5) 0.048(5) 0.028(6) 0.005(4) -0.002(4) 0.006(3)
C21 0.029(5) 0.054(5) 0.037(6) 0.001(4) -0.003(4) 0.008(4)
C22 0.023(4) 0.050(5) 0.032(6) -0.009(4) -0.005(4) -0.006(3)
C23 0.021(4) 0.045(4) 0.012(4) -0.009(3) 0.003(3) -0.005(3)
C24 0.027(4) 0.048(4) 0.020(5) -0.007(4) 0.005(3) -0.004(3)
C25 0.037(5) 0.041(4) 0.051(7) -0.013(4) 0.027(5) -0.009(3)
C26 0.091(8) 0.073(6) 0.082(10) -0.013(6) -0.002(7) -0.012(5)
C27 0.089(7) 0.073(6) 0.044(7) -0.012(5) 0.017(6) -0.037(5)
C28 0.047(4) 0.020(3) 0.017(4) -0.006(3) 0.013(3) -0.003(3)
C29 0.077(6) 0.071(6) 0.040(6) -0.002(5) 0.004(5) 0.022(4)
C30 0.047(5) 0.065(5) 0.027(6) -0.009(4) -0.005(5) 0.008(4)
C31 0.039(4) 0.075(5) 0.018(5) -0.004(4) -0.003(4) 0.019(3)
C32 0.027(4) 0.075(5) 0.017(5) -0.008(4) -0.003(4) 0.020(3)
C33 0.033(4) 0.061(5) 0.040(6) -0.015(5) -0.016(4) 0.024(4)
C34 0.032(5) 0.067(5) 0.042(6) -0.015(5) -0.017(5) 0.017(4)
C35 0.032(5) 0.066(6) 0.037(6) -0.015(5) -0.008(4) 0.018(4)
C36 0.033(4) 0.077(6) 0.026(6) 0.001(5) -0.001(4) 0.021(4)
C37 0.032(4) 0.068(6) 0.036(6) 0.019(5) 0.005(4) 0.019(4)
C38 0.035(5) 0.083(7) 0.057(7) 0.033(5) 0.007(5) 0.015(4)
C39 0.042(6) 0.094(7) 0.057(8) 0.030(6) 0.019(6) 0.022(5)
C40 0.047(5) 0.080(7) 0.053(7) 0.029(6) 0.023(5) 0.028(4)
C41 0.043(4) 0.067(5) 0.024(5) 0.017(4) 0.004(4) 0.036(3)
C42 0.047(5) 0.058(5) 0.019(5) 0.015(4) 0.007(4) 0.026(3)
C43 0.056(6) 0.056(5) 0.035(6) 0.011(4) 0.019(5) 0.029(4)
C44 0.080(6) 0.037(5) 0.020(5) 0.006(4) 0.020(5) 0.023(4)
C45 0.068(6) 0.023(4) 0.022(4) 0.002(3) 0.008(4) -0.001(3)
C46 0.063(5) 0.028(4) 0.022(5) 0.000(3) -0.006(4) 0.013(3)
C47 0.051(5) 0.032(4) 0.036(5) 0.012(4) -0.006(4) -0.002(3)
C48 0.025(4) 0.033(4) 0.046(6) 0.008(4) -0.005(4) -0.012(3)
C49 0.017(3) 0.034(4) 0.024(5) 0.011(3) -0.008(3) -0.008(3)
C50 0.017(4) 0.039(4) 0.033(5) 0.010(3) -0.004(4) -0.005(3)
C51 0.020(4) 0.050(5) 0.036(6) 0.009(4) 0.002(4) -0.012(3)
C52 0.026(4) 0.047(5) 0.041(6) 0.007(4) 0.005(4) -0.006(3)
C53 0.031(4) 0.044(5) 0.032(6) 0.003(4) 0.001(4) -0.002(3)
C54 0.027(4) 0.038(4) 0.031(6) -0.003(4) -0.004(4) -0.006(3)
C55 0.027(5) 0.028(4) 0.021(4) 0.001(3) 0.003(4) -0.001(3)
C56 0.026(5) 0.041(4) 0.020(4) -0.001(3) 0.005(4) 0.003(3)
C57 0.031(5) 0.042(4) 0.023(4) 0.009(3) 0.003(4) 0.004(3)
C58 0.027(5) 0.033(4) 0.032(4) 0.007(3) 0.003(4) -0.005(3)
C59 0.023(4) 0.028(3) 0.030(4) 0.004(3) 0.005(3) 0.002(3)
C60 0.019(4) 0.028(3) 0.028(4) 0.001(3) 0.007(3) 0.001(3)
C61 0.033(5) 0.022(4) 0.058(6) 0.002(3) -0.004(5) -0.002(3)
C62 0.067(7) 0.019(4) 0.057(6) -0.001(4) -0.005(5) 0.007(4)
C63 0.068(7) 0.024(4) 0.048(6) -0.006(4) -0.010(5) 0.001(4)
C64 0.017(4) 0.021(3) 0.036(4) -0.004(3) -0.003(4) -0.001(3)
C65 0.023(4) 0.033(4) 0.025(4) -0.013(3) 0.002(4) -0.005(3)
C66 0.017(4) 0.039(4) 0.021(4) -0.006(3) 0.002(4) -0.001(3)
C67 0.011(4) 0.037(4) 0.020(4) -0.002(3) 0.006(3) -0.002(3)
C68 0.014(4) 0.031(4) 0.028(4) 0.003(3) 0.004(3) -0.005(3)
C69 0.032(5) 0.041(4) 0.027(5) 0.004(3) -0.005(4) -0.003(3)
C70 0.031(5) 0.039(4) 0.031(5) 0.011(4) -0.007(4) -0.005(3)
C71 0.056(7) 0.028(4) 0.043(5) 0.007(4) -0.005(5) -0.014(4)
C72 0.074(7) 0.023(4) 0.037(5) 0.001(4) -0.009(5) -0.010(4)
C73 0.078(9) 0.073(7) 0.077(9) -0.005(7) -0.004(8) 0.012(6)
C74 0.051(6) 0.072(7) 0.038(6) 0.006(5) -0.006(5) 0.012(5)
C75 0.043(6) 0.098(9) 0.048(8) 0.014(7) 0.005(5) 0.009(5)
C76 0.087(10) 0.076(7) 0.122(15) 0.002(8) 0.024(10) -0.005(6)
C77 0.052(6) 0.065(6) 0.050(7) 0.019(5) 0.000(5) -0.008(4)
C78 0.047(6) 0.064(7) 0.074(9) 0.005(7) 0.000(6) -0.003(5)
N1 0.029(4) 0.024(3) 0.016(3) 0.002(2) -0.001(3) -0.004(2)
N2 0.019(3) 0.020(3) 0.020(3) 0.006(2) 0.000(3) 0.001(2)
N3 0.020(3) 0.024(3) 0.027(3) 0.003(3) 0.005(3) -0.002(2)
N4 0.021(3) 0.021(3) 0.022(3) 0.002(2) -0.002(3) 0.001(2)
N5 0.054(5) 0.026(3) 0.024(4) -0.002(3) 0.008(4) -0.002(3)
N6 0.018(3) 0.044(4) 0.016(4) -0.003(3) 0.003(3) -0.003(3)
N7 0.024(3) 0.033(3) 0.021(4) -0.008(3) 0.003(3) -0.001(2)
N8 0.057(4) 0.047(4) 0.024(5) 0.008(3) 0.008(4) 0.020(3)
N9 0.035(4) 0.066(4) 0.023(4) 0.001(3) 0.002(3) 0.010(3)
N10 0.030(4) 0.077(5) 0.027(5) 0.002(4) 0.000(4) 0.026(3)
N11 0.031(4) 0.056(4) 0.029(4) 0.012(3) 0.007(3) 0.017(3)
N12 0.040(4) 0.045(4) 0.016(4) 0.006(3) 0.002(3) 0.020(3)
N13 0.047(4) 0.019(3) 0.033(4) 0.002(3) -0.007(3) -0.004(2)
N14 0.027(3) 0.018(3) 0.028(4) 0.003(3) -0.006(3) -0.005(2)
N15 0.029(4) 0.040(4) 0.025(4) 0.005(3) -0.007(3) -0.010(3)
N16 0.011(3) 0.024(3) 0.023(3) -0.003(2) 0.001(3) 0.000(2)
N17 0.016(3) 0.024(3) 0.032(4) 0.001(3) 0.007(3) -0.004(2)
N18 0.023(4) 0.027(3) 0.029(4) -0.003(3) 0.000(3) -0.003(2)
N19 0.018(3) 0.023(3) 0.026(3) -0.004(3) 0.003(3) -0.004(2)
N20 0.047(5) 0.024(3) 0.029(4) 0.002(3) -0.006(4) -0.006(3)
O1 0.043(5) 0.117(7) 0.060(6) -0.026(6) -0.011(4) 0.021(4)
O2 0.051(5) 0.102(7) 0.074(7) -0.016(6) 0.013(5) -0.020(4)
O3 0.041(5) 0.137(7) 0.086(7) 0.061(6) 0.006(5) 0.023(5)
O4 0.079(5) 0.049(4) 0.071(6) -0.017(4) -0.015(4) 0.029(4)
O5 0.059(5) 0.053(4) 0.059(5) -0.015(4) -0.003(4) 0.001(3)
O6 0.080(6) 0.101(7) 0.125(9) -0.065(7) 0.026(6) -0.043(5)
O7 0.078(6) 0.072(6) 0.130(9) 0.006(6) 0.035(6) -0.029(5)
O8 0.087(6) 0.037(4) 0.074(6) 0.024(4) -0.018(5) -0.006(4)
O9 0.081(6) 0.041(4) 0.110(7) 0.010(4) -0.057(6) -0.004(4)
O10 0.153(9) 0.042(4) 0.048(5) 0.002(4) -0.011(5) 0.014(5)
O11 0.064(5) 0.045(5) 0.175(11) 0.040(6) 0.039(6) 0.008(3)
O12 0.161(11) 0.099(9) 0.140(9) 0.023(7) -0.072(8) 0.018(7)
O13 0.180(12) 0.079(6) 0.109(8) 0.004(6) 0.018(8) 0.062(7)
O14 0.086(7) 0.058(5) 0.155(11) 0.061(6) 0.054(7) 0.012(4)
O15 0.088(8) 0.124(9) 0.117(8) 0.028(6) 0.005(6) -0.024(6)
O16 0.067(6) 0.101(6) 0.139(10) 0.054(7) -0.015(6) -0.038(5)
O17 0.070(5) 0.049(5) 0.083(7) 0.006(5) 0.000(5) -0.031(4)
O18 0.114(8) 0.138(9) 0.187(14) 0.016(9) -0.009(9) 0.048(7)
Cl1 0.0478(15) 0.0287(11) 0.0690(18) -0.0064(12) -0.0181(14) -0.0033(10)
Cl2 0.0388(13) 0.0243(10) 0.0449(14) 0.0108(10) -0.0069(12) -0.0016(9)
Cl3 0.0333(13) 0.0322(12) 0.0642(18) 0.0190(12) 0.0053(13) 0.0010(9)
Cl4 0.0520(17) 0.0309(12) 0.123(3) -0.0127(16) 0.0218(19) 0.0068(11)
Fe1 0.0555(11) 0.0201(6) 0.0211(8) -0.0020(5) 0.0088(7) -0.0152(6)
Fe2 0.0277(6) 0.0191(6) 0.0211(8) -0.0001(5) -0.0016(6) -0.0051(5)

loop_
_atom_type_symbol
_atom_type_description
_atom_type_scat_dispersion_real
_atom_type_scat_dispersion_imag
_atom_type_scat_source
C C 0.0033 0.0016 'International Tables Vol C Tables 4.2.6.8 and 6.1.1.4'
N N 0.0061 0.0033 'International Tables Vol C Tables 4.2.6.8 and 6.1.1.4'
O O 0.0106 0.0060 'International Tables Vol C Tables 4.2.6.8 and 6.1.1.4'
Cl Cl 0.1484 0.1585 'International Tables Vol C Tables 4.2.6.8 and 6.1.1.4'
Fe Fe 0.3463 0.8444 'International Tables Vol C Tables 4.2.6.8 and 6.1.1.4'
H H 0.0000 0.0000 'International Tables Vol C Tables 4.2.6.8 and 6.1.1.4'

loop_
_geom_angle_atom_site_label_1
_geom_angle_atom_site_label_2
_geom_angle_atom_site_label_3
_geom_angle
N1 C1 C2 123.7(8)
N1 C1 H1 118.2
C2 C1 H1 118.2
C1 C2 C3 119.0(9)
C1 C2 H2 120.5
C3 C2 H2 120.5
C4 C3 C2 119.0(9)
C4 C3 H3 120.5
C2 C3 H3 120.5
C3 C4 C5 119.1(8)
C3 C4 H4 120.5
C5 C4 H4 120.5
N1 C5 C4 122.5(8)
N1 C5 C6 113.5(8)
C4 C5 C6 124.0(8)
N2 C6 C7 120.4(8)
N2 C6 C5 114.4(7)
C7 C6 C5 125.2(8)
C8 C7 C6 120.1(9)
C8 C7 H7 120.0
C6 C7 H7 120.0
C9 C8 C7 119.3(8)
C9 C8 H8 120.4
C7 C8 H8 120.4
C8 C9 C10 118.6(9)
C8 C9 H9 120.7
C10 C9 H9 120.7
N2 C10 C9 123.3(8)
N2 C10 N3 112.2(7)
C9 C10 N3 124.5(8)
C12 C11 N3 107.3(8)
C12 C11 H11 126.3
N3 C11 H11 126.3
C11 C12 C13 105.6(9)
C11 C12 H12 127.2
C13 C12 H12 127.2
N4 C13 C12 110.8(7)
N4 C13 C14 122.5(8)
C12 C13 C14 126.5(8)
N5 C14 C15 122.3(8)
N5 C14 C13 117.2(8)
C15 C14 C13 120.4(8)
C16 C15 C14 119.6(9)
C16 C15 H15 120.2
C14 C15 H15 120.2
C15 C16 C17 118.5(9)
C15 C16 H16 120.8
C17 C16 H16 120.8
C18 C17 C16 118.9(9)
C18 C17 H17 120.6
C16 C17 H17 120.6
N5 C18 C17 123.6(10)
N5 C18 H18 118.2
C17 C18 H18 118.2
N6 C19 C20 122.9(9)
N6 C19 H19 118.5
C20 C19 H19 118.5
C21 C20 C19 118.7(10)
C21 C20 H20 120.6
C19 C20 H20 120.6
C20 C21 C22 120.1(10)
C20 C21 H21 119.9
C22 C21 H21 119.9
C21 C22 C23 119.1(9)
C21 C22 H22 120.4
C23 C22 H22 120.4
N6 C23 C22 122.5(9)
N6 C23 C24 114.3(8)
C22 C23 C24 122.9(8)
N7 C24 C25 118.1(10)
N7 C24 C23 116.8(8)
C25 C24 C23 125.0(9)
C24 C25 C26 124.3(12)
C24 C25 H25 117.8
C26 C25 H25 117.8
C27 C26 C25 112.2(15)
C27 C26 H26 123.9
C25 C26 H26 123.9
C26 C27 C28 124.9(17)
C26 C27 H27 117.5
C28 C27 H27 117.5
N7 C28 C27 127.5(12)
N7 C28 N8 114.1(8)
C27 C28 N8 118.5(11)
N8 C29 C30 115.1(12)
N8 C29 H29 122.4
C30 C29 H29 122.4
C31 C30 C29 97.8(10)
C31 C30 H30 131.1
C29 C30 H30 131.1
N9 C31 C30 114.0(11)
N9 C31 C32 115.0(10)
C30 C31 C32 130.8(10)
N10 C32 C33 123.2(11)
N10 C32 C31 115.7(9)
C33 C32 C31 121.1(10)
C32 C33 C34 117.5(10)
C32 C33 H33 121.2
C34 C33 H33 121.2
C35 C34 C33 119.6(10)
C35 C34 H34 120.2
C33 C34 H34 120.2
C34 C35 C36 118.8(12)
C34 C35 H35 120.6
C36 C35 H35 120.6
N10 C36 C35 123.5(11)
N10 C36 H36 118.3
C35 C36 H36 118.3
N11 C37 C38 124.8(12)
N11 C37 H37 117.6
C38 C37 H37 117.6
C39 C38 C37 115.4(13)
C39 C38 H38 122.3
C37 C38 H38 122.3
C38 C39 C40 120.6(13)
C38 C39 H39 119.7
C40 C39 H39 119.7
C41 C40 C39 119.1(13)
C41 C40 H40 120.4
C39 C40 H40 120.4
N11 C41 C40 121.5(13)
N11 C41 C42 115.5(10)
C40 C41 C42 122.8(11)
N12 C42 C43 121.7(11)
N12 C42 C41 114.5(9)
C43 C42 C41 123.8(10)
C42 C43 C44 117.5(10)
C42 C43 H43 121.2
C44 C43 H43 121.2
C45 C44 C43 121.4(9)
C45 C44 H44 119.3
C43 C44 H44 119.3
C44 C45 C46 115.1(10)
C44 C45 H45 122.4
C46 C45 H45 122.4
N12 C46 N13 114.2(8)
N12 C46 C45 124.6(10)
N13 C46 C45 121.1(10)
C48 C47 N13 110.1(8)
C48 C47 H47 125.0
N13 C47 H47 125.0
C47 C48 C49 105.2(9)
C47 C48 H48 127.4
C49 C48 H48 127.4
N14 C49 C48 109.6(8)
N14 C49 C50 119.5(7)
C48 C49 C50 130.5(8)
N15 C50 C51 120.6(9)
N15 C50 C49 116.4(8)
C51 C50 C49 122.8(8)
C52 C51 C50 120.3(9)
C52 C51 H51 119.8
C50 C51 H51 119.8
C51 C52 C53 119.9(10)
C51 C52 H52 120.0
C53 C52 H52 120.0
C54 C53 C52 116.3(10)
C54 C53 H53 121.9
C52 C53 H53 121.9
N15 C54 C53 124.9(9)
N15 C54 H54 117.6
C53 C54 H54 117.6
N16 C55 C56 122.3(8)
N16 C55 H55 118.9
C56 C55 H55 118.9
C57 C56 C55 118.9(9)
C57 C56 H56 120.5
C55 C56 H56 120.5
C56 C57 C58 120.0(9)
C56 C57 H57 120.0
C58 C57 H57 120.0
C57 C58 C59 117.8(8)
C57 C58 H58 121.1
C59 C58 H58 121.1
N16 C59 C58 122.0(8)
N16 C59 C60 116.1(8)
C58 C59 C60 121.8(8)
N17 C60 C61 122.0(9)
N17 C60 C59 113.5(7)
C61 C60 C59 124.5(9)
C60 C61 C62 118.3(10)
C60 C61 H61 120.8
C62 C61 H61 120.8
C63 C62 C61 120.6(8)
C63 C62 H62 119.7
C61 C62 H62 119.7
C64 C63 C62 115.1(10)
C64 C63 H63 122.4
C62 C63 H63 122.4
N17 C64 C63 123.9(9)
N17 C64 N18 114.9(7)
C63 C64 N18 121.2(9)
C66 C65 N18 107.6(8)
C66 C65 H65 126.2
N18 C65 H65 126.2
C65 C66 C67 106.2(8)
C65 C66 H66 126.9
C67 C66 H66 126.9
N19 C67 C66 110.1(8)
N19 C67 C68 121.7(8)
C66 C67 C68 128.1(8)
N20 C68 C69 122.6(8)
N20 C68 C67 116.7(8)
C69 C68 C67 120.5(8)
C68 C69 C70 118.8(9)
C68 C69 H69 120.6
C70 C69 H69 120.6
C71 C70 C69 119.6(9)
C71 C70 H70 120.2
C69 C70 H70 120.2
C70 C71 C72 117.2(9)
C70 C71 H71 121.4
C72 C71 H71 121.4
N20 C72 C71 124.0(10)
N20 C72 H72 118.0
C71 C72 H72 118.0
C74 C73 H73A 109.5
C74 C73 H73B 109.5
H73A C73 H73B 109.5
C74 C73 H73C 109.5
H73A C73 H73C 109.5
H73B C73 H73C 109.5
O1 C74 C75 122.2(13)
O1 C74 C73 121.9(13)
C75 C74 C73 115.9(12)
C74 C75 H75A 109.5
C74 C75 H75B 109.5
H75A C75 H75B 109.5
C74 C75 H75C 109.5
H75A C75 H75C 109.5
H75B C75 H75C 109.5
C77 C76 H76A 109.5
C77 C76 H76B 109.5
H76A C76 H76B 109.5
C77 C76 H76C 109.5
H76A C76 H76C 109.5
H76B C76 H76C 109.5
O2 C77 C78 125.0(14)
O2 C77 C76 121.6(14)
C78 C77 C76 113.4(12)
C77 C78 H78A 109.5
C77 C78 H78B 109.5
H78A C78 H78B 109.5
C77 C78 H78C 109.5
H78A C78 H78C 109.5
H78B C78 H78C 109.5
C1 N1 C5 116.6(8)
C1 N1 Fe1 124.9(6)
C5 N1 Fe1 118.2(6)
C10 N2 C6 118.4(6)
C10 N2 Fe1 121.1(6)
C6 N2 Fe1 120.5(6)
C11 N3 N4 111.2(7)
C11 N3 C10 129.0(7)
N4 N3 C10 119.7(7)
C13 N4 N3 105.1(7)
C13 N4 Fe1 141.2(6)
N3 N4 Fe1 113.4(5)
C14 N5 C18 116.8(8)
C19 N6 C23 116.5(8)
C28 N7 C24 112.5(8)
C28 N7 Fe1 118.5(6)
C24 N7 Fe1 128.9(6)
N9 N8 C29 103.8(10)
N9 N8 C28 114.9(7)
C29 N8 C28 141.0(10)
C31 N9 N8 109.3(9)
C31 N9 Fe1 130.3(8)
N8 N9 Fe1 119.7(6)
C36 N10 C32 117.0(9)
C37 N11 C41 118.4(10)
C37 N11 Fe2 124.4(7)
C41 N11 Fe2 117.2(8)
C42 N12 C46 119.4(9)
C42 N12 Fe2 121.9(8)
C46 N12 Fe2 118.3(7)
N14 N13 C46 118.3(7)
N14 N13 C47 107.5(8)
C46 N13 C47 134.2(8)
C49 N14 N13 107.6(7)
C49 N14 Fe2 134.1(6)
N13 N14 Fe2 118.2(6)
C54 N15 C50 117.9(8)
C55 N16 C59 118.9(8)
C55 N16 Fe2 124.4(6)
C59 N16 Fe2 116.6(6)
C60 N17 C64 119.9(7)
C60 N17 Fe2 121.1(6)
C64 N17 Fe2 119.0(6)
C65 N18 N19 111.5(7)
C65 N18 C64 130.2(7)
N19 N18 C64 118.0(7)
C67 N19 N18 104.5(7)
C67 N19 Fe2 140.3(6)
N18 N19 Fe2 114.8(5)
C72 N20 C68 117.7(8)
O3 Cl1 O6 114.5(8)
O3 Cl1 O4 109.7(6)
O6 Cl1 O4 110.7(7)
O3 Cl1 O5 107.3(6)
O6 Cl1 O5 105.5(6)
O4 Cl1 O5 109.0(6)
O7 Cl2 O9 112.6(8)
O7 Cl2 O8 110.3(6)
O9 Cl2 O8 108.6(5)
O7 Cl2 O10 106.0(7)
O9 Cl2 O10 109.4(6)
O8 Cl2 O10 110.1(6)
O11 Cl3 O14 107.7(6)
O11 Cl3 O12 107.8(10)
O14 Cl3 O12 113.0(9)
O11 Cl3 O13 106.0(9)
O14 Cl3 O13 113.0(9)
O12 Cl3 O13 109.1(8)
O18 Cl4 O16 136.7(9)
O18 Cl4 O17 112.8(9)
O16 Cl4 O17 110.2(6)
O18 Cl4 O15 83.3(10)
O16 Cl4 O15 93.4(8)
O17 Cl4 O15 100.7(6)
N9 Fe1 N2 141.4(3)
N9 Fe1 N7 72.8(3)
N2 Fe1 N7 141.7(3)
N9 Fe1 N4 112.8(3)
N2 Fe1 N4 73.4(3)
N7 Fe1 N4 114.6(3)
N9 Fe1 N1 93.7(3)
N2 Fe1 N1 72.9(3)
N7 Fe1 N1 92.4(3)
N4 Fe1 N1 146.2(2)
N14 Fe2 N17 132.0(3)
N14 Fe2 N19 110.4(3)
N17 Fe2 N19 73.3(3)
N14 Fe2 N12 71.0(3)
N17 Fe2 N12 152.2(3)
N19 Fe2 N12 117.2(3)
N14 Fe2 N16 91.3(3)
N17 Fe2 N16 72.2(3)
N19 Fe2 N16 145.4(2)
N12 Fe2 N16 94.9(3)
N14 Fe2 N11 141.6(3)
N17 Fe2 N11 85.5(3)
N19 Fe2 N11 85.3(3)
N12 Fe2 N11 70.7(3)
N16 Fe2 N11 94.1(3)

loop_
_geom_bond_atom_site_label_1
_geom_bond_atom_site_label_2
_geom_bond_distance
C1 N1 1.348(12)
C1 C2 1.372(14)
C1 H1 0.9300
C2 C3 1.374(13)
C2 H2 0.9300
C3 C4 1.375(14)
C3 H3 0.9300
C4 C5 1.391(13)
C4 H4 0.9300
C5 N1 1.357(10)
C5 C6 1.481(13)
C6 N2 1.356(11)
C6 C7 1.391(12)
C7 C8 1.380(14)
C7 H7 0.9300
C8 C9 1.357(14)
C8 H8 0.9300
C9 C10 1.387(11)
C9 H9 0.9300
C10 N2 1.334(12)
C10 N3 1.404(11)
C11 C12 1.343(13)
C11 N3 1.367(13)
C11 H11 0.9300
C12 C13 1.432(13)
C12 H12 0.9300
C13 N4 1.317(12)
C13 C14 1.471(11)
C14 N5 1.328(12)
C14 C15 1.406(13)
C15 C16 1.375(13)
C15 H15 0.9300
C16 C17 1.378(15)
C16 H16 0.9300
C17 C18 1.371(15)
C17 H17 0.9300
C18 N5 1.368(12)
C18 H18 0.9300
C19 N6 1.357(12)
C19 C20 1.393(14)
C19 H19 0.9300
C20 C21 1.350(15)
C20 H20 0.9300
C21 C22 1.374(14)
C21 H21 0.9300
C22 C23 1.381(13)
C22 H22 0.9300
C23 N6 1.361(11)
C23 C24 1.493(13)
C24 N7 1.322(12)
C24 C25 1.379(13)
C25 C26 1.406(19)
C25 H25 0.9300
C26 C27 1.16(2)
C26 H26 0.9300
C27 C28 1.330(15)
C27 H27 0.9300
C28 N7 1.306(11)
C28 N8 1.446(13)
C29 N8 1.388(14)
C29 C30 1.412(18)
C29 H29 0.9300
C30 C31 1.408(16)
C30 H30 0.9300
C31 N9 1.345(13)
C31 C32 1.454(16)
C32 N10 1.349(14)
C32 C33 1.383(13)
C33 C34 1.406(16)
C33 H33 0.9300
C34 C35 1.348(15)
C34 H34 0.9300
C35 C36 1.390(14)
C35 H35 0.9300
C36 N10 1.334(15)
C36 H36 0.9300
C37 N11 1.277(15)
C37 C38 1.418(15)
C37 H37 0.9300
C38 C39 1.360(18)
C38 H38 0.9300
C39 C40 1.372(19)
C39 H39 0.9300
C40 C41 1.363(16)
C40 H40 0.9300
C41 N11 1.350(13)
C41 C42 1.502(17)
C42 N12 1.333(13)
C42 C43 1.390(15)
C43 C44 1.424(17)
C43 H43 0.9300
C44 C45 1.390(16)
C44 H44 0.9300
C45 C46 1.394(13)
C45 H45 0.9300
C46 N12 1.343(14)
C46 N13 1.364(14)
C47 C48 1.301(14)
C47 N13 1.400(12)
C47 H47 0.9300
C48 C49 1.428(11)
C48 H48 0.9300
C49 N14 1.326(11)
C49 C50 1.438(13)
C50 N15 1.365(11)
C50 C51 1.401(13)
C51 C52 1.346(14)
C51 H51 0.9300
C52 C53 1.402(13)
C52 H52 0.9300
C53 C54 1.398(14)
C53 H53 0.9300
C54 N15 1.315(12)
C54 H54 0.9300
C55 N16 1.327(12)
C55 C56 1.402(14)
C55 H55 0.9300
C56 C57 1.376(13)
C56 H56 0.9300
C57 C58 1.382(14)
C57 H57 0.9300
C58 C59 1.413(13)
C58 H58 0.9300
C59 N16 1.352(10)
C59 C60 1.480(13)
C60 N17 1.319(12)
C60 C61 1.369(12)
C61 C62 1.404(16)
C61 H61 0.9300
C62 C63 1.404(16)
C62 H62 0.9300
C63 C64 1.390(12)
C63 H63 0.9300
C64 N17 1.335(12)
C64 N18 1.421(12)
C65 C66 1.345(13)
C65 N18 1.349(12)
C65 H65 0.9300
C66 C67 1.414(13)
C66 H66 0.9300
C67 N19 1.343(12)
C67 C68 1.468(12)
C68 N20 1.342(12)
C68 C69 1.380(13)
C69 C70 1.388(13)
C69 H69 0.9300
C70 C71 1.374(15)
C70 H70 0.9300
C71 C72 1.401(15)
C71 H71 0.9300
C72 N20 1.324(12)
C72 H72 0.9300
C73 C74 1.513(19)
C73 H73A 0.9600
C73 H73B 0.9600
C73 H73C 0.9600
C74 O1 1.184(14)
C74 C75 1.495(18)
C75 H75A 0.9600
C75 H75B 0.9600
C75 H75C 0.9600
C76 C77 1.50(2)
C76 H76A 0.9600
C76 H76B 0.9600
C76 H76C 0.9600
C77 O2 1.203(15)
C77 C78 1.471(18)
C78 H78A 0.9600
C78 H78B 0.9600
C78 H78C 0.9600
N1 Fe1 2.215(8)
N2 Fe1 2.141(6)
N3 N4 1.375(9)
N4 Fe1 2.198(8)
N7 Fe1 2.195(7)
N8 N9 1.349(13)
N9 Fe1 2.100(9)
N11 Fe2 2.327(9)
N12 Fe2 2.228(8)
N13 N14 1.347(10)
N14 Fe2 2.170(7)
N16 Fe2 2.231(7)
N17 Fe2 2.189(6)
N18 N19 1.375(9)
N19 Fe2 2.215(8)
O3 Cl1 1.367(10)
O4 Cl1 1.429(8)
O5 Cl1 1.438(9)
O6 Cl1 1.403(9)
O7 Cl2 1.367(10)
O8 Cl2 1.434(8)
O9 Cl2 1.409(9)
O10 Cl2 1.449(9)
O11 Cl3 1.386(9)
O12 Cl3 1.423(13)
O13 Cl3 1.425(13)
O14 Cl3 1.407(9)
O15 Cl4 1.603(15)
O16 Cl4 1.365(11)
O17 Cl4 1.469(9)
O18 Cl4 1.352(13)

loop_
_geom_torsion_atom_site_label_1
_geom_torsion_atom_site_label_2
_geom_torsion_atom_site_label_3
_geom_torsion_atom_site_label_4
_geom_torsion
N1 C1 C2 C3 3.4(14)
C1 C2 C3 C4 -2.7(14)
C2 C3 C4 C5 1.0(14)
C3 C4 C5 N1 0.3(13)
C3 C4 C5 C6 -177.3(8)
N1 C5 C6 N2 7.0(10)
C4 C5 C6 N2 -175.2(8)
N1 C5 C6 C7 -171.6(8)
C4 C5 C6 C7 6.2(13)
N2 C6 C7 C8 0.3(14)
C5 C6 C7 C8 178.9(9)
C6 C7 C8 C9 0.3(15)
C7 C8 C9 C10 -0.1(15)
C8 C9 C10 N2 -0.9(14)
C8 C9 C10 N3 177.6(9)
N3 C11 C12 C13 -2.3(9)
C11 C12 C13 N4 2.1(10)
C11 C12 C13 C14 176.2(8)
N4 C13 C14 N5 7.6(12)
C12 C13 C14 N5 -165.9(9)
N4 C13 C14 C15 -173.7(8)
C12 C13 C14 C15 12.7(13)
N5 C14 C15 C16 2.9(14)
C13 C14 C15 C16 -175.7(8)
C14 C15 C16 C17 2.3(14)
C15 C16 C17 C18 -5.8(15)
C16 C17 C18 N5 4.4(17)
N6 C19 C20 C21 4.0(16)
C19 C20 C21 C22 -1.3(17)
C20 C21 C22 C23 -0.7(17)
C21 C22 C23 N6 0.3(15)
C21 C22 C23 C24 -173.8(10)
N6 C23 C24 N7 -2.5(12)
C22 C23 C24 N7 172.0(9)
N6 C23 C24 C25 -179.6(9)
C22 C23 C24 C25 -5.1(16)
N7 C24 C25 C26 0.5(17)
C23 C24 C25 C26 177.6(12)
C24 C25 C26 C27 -6(2)
C25 C26 C27 C28 9(2)
C26 C27 C28 N7 -6(2)
C26 C27 C28 N8 174.1(14)
N8 C29 C30 C31 -0.9(13)
C29 C30 C31 N9 0.9(12)
C29 C30 C31 C32 175.3(11)
N9 C31 C32 N10 -1.3(14)
C30 C31 C32 N10 -175.6(11)
N9 C31 C32 C33 178.7(10)
C30 C31 C32 C33 4.4(18)
N10 C32 C33 C34 6.2(17)
C31 C32 C33 C34 -173.8(10)
C32 C33 C34 C35 -5.1(17)
C33 C34 C35 C36 1.4(17)
C34 C35 C36 N10 1.6(17)
N11 C37 C38 C39 -3.4(18)
C37 C38 C39 C40 3.4(19)
C38 C39 C40 C41 -3(2)
C39 C40 C41 N11 2.1(18)
C39 C40 C41 C42 177.1(11)
N11 C41 C42 N12 -3.1(13)
C40 C41 C42 N12 -178.4(10)
N11 C41 C42 C43 175.5(10)
C40 C41 C42 C43 0.2(17)
N12 C42 C43 C44 -2.3(15)
C41 C42 C43 C44 179.2(10)
C42 C43 C44 C45 2.5(15)
C43 C44 C45 C46 0.3(14)
C44 C45 C46 N12 -3.9(15)
C44 C45 C46 N13 175.8(9)
N13 C47 C48 C49 -0.7(11)
C47 C48 C49 N14 0.2(11)
C47 C48 C49 C50 -172.5(10)
N14 C49 C50 N15 3.7(13)
C48 C49 C50 N15 175.7(10)
N14 C49 C50 C51 -170.9(9)
C48 C49 C50 C51 1.1(17)
N15 C50 C51 C52 -3.4(16)
C49 C50 C51 C52 171.0(10)
C50 C51 C52 C53 1.8(17)
C51 C52 C53 C54 -0.2(16)
C52 C53 C54 N15 0.1(16)
N16 C55 C56 C57 -0.4(14)
C55 C56 C57 C58 0.2(14)
C56 C57 C58 C59 1.9(14)
C57 C58 C59 N16 -4.1(13)
C57 C58 C59 C60 175.9(8)
N16 C59 C60 N17 -5.6(11)
C58 C59 C60 N17 174.5(8)
N16 C59 C60 C61 172.0(9)
C58 C59 C60 C61 -8.0(14)
N17 C60 C61 C62 0.1(14)
C59 C60 C61 C62 -177.2(10)
C60 C61 C62 C63 0.6(17)
C61 C62 C63 C64 -2.2(17)
C62 C63 C64 N17 3.5(16)
C62 C63 C64 N18 -177.7(9)
N18 C65 C66 C67 -0.9(10)
C65 C66 C67 N19 0.8(10)
C65 C66 C67 C68 -177.1(8)
N19 C67 C68 N20 -12.8(12)
C66 C67 C68 N20 164.9(9)
N19 C67 C68 C69 171.7(8)
C66 C67 C68 C69 -10.7(13)
N20 C68 C69 C70 -2.0(14)
C67 C68 C69 C70 173.4(8)
C68 C69 C70 C71 2.1(14)
C69 C70 C71 C72 0.2(15)
C70 C71 C72 N20 -3.1(17)
C2 C1 N1 C5 -2.0(13)
C2 C1 N1 Fe1 -175.5(7)
C4 C5 N1 C1 0.2(12)
C6 C5 N1 C1 178.0(7)
C4 C5 N1 Fe1 174.1(6)
C6 C5 N1 Fe1 -8.0(9)
C9 C10 N2 C6 1.5(12)
N3 C10 N2 C6 -177.2(7)
C9 C10 N2 Fe1 -175.5(6)
N3 C10 N2 Fe1 5.9(9)
C7 C6 N2 C10 -1.2(12)
C5 C6 N2 C10 -179.9(7)
C7 C6 N2 Fe1 175.8(6)
C5 C6 N2 Fe1 -2.9(9)
C12 C11 N3 N4 1.9(10)
C12 C11 N3 C10 -174.6(8)
N2 C10 N3 C11 171.9(8)
C9 C10 N3 C11 -6.8(14)
N2 C10 N3 N4 -4.4(11)
C9 C10 N3 N4 177.0(8)
C12 C13 N4 N3 -0.9(9)
C14 C13 N4 N3 -175.3(7)
C12 C13 N4 Fe1 172.1(6)
C14 C13 N4 Fe1 -2.4(14)
C11 N3 N4 C13 -0.6(9)
C10 N3 N4 C13 176.3(7)
C11 N3 N4 Fe1 -175.8(6)
C10 N3 N4 Fe1 1.1(9)
C15 C14 N5 C18 -4.4(14)
C13 C14 N5 C18 174.3(8)
C17 C18 N5 C14 0.7(16)
C20 C19 N6 C23 -4.3(14)
C22 C23 N6 C19 2.1(14)
C24 C23 N6 C19 176.7(8)
C27 C28 N7 C24 -0.7(14)
N8 C28 N7 C24 179.0(8)
C27 C28 N7 Fe1 -177.4(9)
N8 C28 N7 Fe1 2.3(10)
C25 C24 N7 C28 2.7(13)
C23 C24 N7 C28 -174.6(8)
C25 C24 N7 Fe1 179.0(7)
C23 C24 N7 Fe1 1.7(12)
C30 C29 N8 N9 0.6(13)
C30 C29 N8 C28 -171.7(11)
N7 C28 N8 N9 -3.7(12)
C27 C28 N8 N9 176.0(10)
N7 C28 N8 C29 168.1(13)
C27 C28 N8 C29 -12.2(19)
C30 C31 N9 N8 -0.7(12)
C32 C31 N9 N8 -176.0(9)
C30 C31 N9 Fe1 169.3(7)
C32 C31 N9 Fe1 -6.0(14)
C29 N8 N9 C31 0.1(11)
C28 N8 N9 C31 174.7(8)
C29 N8 N9 Fe1 -171.2(7)
C28 N8 N9 Fe1 3.5(11)
C35 C36 N10 C32 -0.7(16)
C33 C32 N10 C36 -3.3(16)
C31 C32 N10 C36 176.6(9)
C38 C37 N11 C41 2.6(17)
C38 C37 N11 Fe2 -174.5(9)
C40 C41 N11 C37 -1.9(16)
C42 C41 N11 C37 -177.3(10)
C40 C41 N11 Fe2 175.5(9)
C42 C41 N11 Fe2 0.1(11)
C43 C42 N12 C46 -1.0(14)
C41 C42 N12 C46 177.7(9)
C43 C42 N12 Fe2 -173.7(8)
C41 C42 N12 Fe2 5.0(11)
N13 C46 N12 C42 -175.4(9)
C45 C46 N12 C42 4.3(15)
N13 C46 N12 Fe2 -2.4(11)
C45 C46 N12 Fe2 177.3(8)
N12 C46 N13 N14 2.7(13)
C45 C46 N13 N14 -177.0(9)
N12 C46 N13 C47 -173.9(10)
C45 C46 N13 C47 6.4(17)
C48 C47 N13 N14 1.0(11)
C48 C47 N13 C46 178.0(11)
C48 C49 N14 N13 0.5(10)
C50 C49 N14 N13 174.0(8)
C48 C49 N14 Fe2 -175.4(7)
C50 C49 N14 Fe2 -1.8(13)
C46 N13 N14 C49 -178.4(8)
C47 N13 N14 C49 -0.9(10)
C46 N13 N14 Fe2 -1.8(11)
C47 N13 N14 Fe2 175.7(6)
C53 C54 N15 C50 -1.6(15)
C51 C50 N15 C54 3.2(14)
C49 C50 N15 C54 -171.5(9)
C56 C55 N16 C59 -1.7(13)
C56 C55 N16 Fe2 173.7(7)
C58 C59 N16 C55 4.0(13)
C60 C59 N16 C55 -176.0(8)
C58 C59 N16 Fe2 -171.8(7)
C60 C59 N16 Fe2 8.3(9)
C61 C60 N17 C64 1.0(14)
C59 C60 N17 C64 178.7(7)
C61 C60 N17 Fe2 -177.5(7)
C59 C60 N17 Fe2 0.1(10)
C63 C64 N17 C60 -3.0(14)
N18 C64 N17 C60 178.1(7)
C63 C64 N17 Fe2 175.6(8)
N18 C64 N17 Fe2 -3.3(10)
C66 C65 N18 N19 0.8(10)
C66 C65 N18 C64 174.6(8)
N17 C64 N18 C65 -170.8(8)
C63 C64 N18 C65 10.3(15)
N17 C64 N18 N19 2.7(11)
C63 C64 N18 N19 -176.2(9)
C66 C67 N19 N18 -0.3(9)
C68 C67 N19 N18 177.7(7)
C66 C67 N19 Fe2 -171.9(6)
C68 C67 N19 Fe2 6.1(14)
C65 N18 N19 C67 -0.3(9)
C64 N18 N19 C67 -174.9(7)
C65 N18 N19 Fe2 173.8(6)
C64 N18 N19 Fe2 -0.8(9)
C71 C72 N20 C68 3.3(16)
C69 C68 N20 C72 -0.7(14)
C67 C68 N20 C72 -176.2(9)
